data_7249087
loop_
_publ_author_name
'Hu, Peng'
'Ding, Manman'
'Gao, Xinpeng'
'Zhu, Aixin'
'Xiao, Fengping'
'Cao, Jiangfei'
'Zhang, Yiquan'

_publ_section_title
;
 Apparently improved energy barrier of Dy(iii) SMMs by adopting the
 bridging bipyrimidine ligand
;
_journal_issue 34
_journal_name_full CrystEngComm
_journal_page_first 4657
_journal_page_last 4668
_journal_paper_doi 10.1039/D4CE00436A
_journal_volume 26
_journal_year 2024
_chemical_formula_sum 'C27 H24 F9 Gd N2 O6'
_chemical_formula_weight 800.73
_space_group_crystal_system triclinic
_space_group_IT_number 2
_space_group_name_Hall '-P 1'
_space_group_name_H-M_alt 'P -1'
_atom_sites_solution_hydrogens geom
_audit_creation_method SHELXL-2014/7
_audit_update_record
;
2020-06-15 deposited with the CCDC.	2024-07-22 downloaded from the CCDC.
;
_cell_angle_alpha 90.144(2)
_cell_angle_beta 106.205(2)
_cell_angle_gamma 116.611(2)
_cell_formula_units_Z 2
_cell_length_a 11.8513(8)
_cell_length_b 12.1261(9)
_cell_length_c 13.3197(9)
_cell_measurement_reflns_used 15217
_cell_measurement_temperature 293(2)
_cell_measurement_theta_max 2.40
_cell_measurement_theta_min 27.30
_cell_volume 1625.2(2)
_computing_structure_refinement 'SHELXL-2014/7 (Sheldrick, 2014)'
_diffrn_ambient_temperature 293(2)
_diffrn_measured_fraction_theta_full 0.996
_diffrn_measured_fraction_theta_max 0.996
_diffrn_measurement_device_type CCD
_diffrn_radiation_type MoK\a
_diffrn_radiation_wavelength 0.71073
_diffrn_reflns_av_R_equivalents 0.0280
_diffrn_reflns_av_unetI/netI 0.0157
_diffrn_reflns_Laue_measured_fraction_full 0.996
_diffrn_reflns_Laue_measured_fraction_max 0.996
_diffrn_reflns_limit_h_max 14
_diffrn_reflns_limit_h_min -14
_diffrn_reflns_limit_k_max 14
_diffrn_reflns_limit_k_min -14
_diffrn_reflns_limit_l_max 15
_diffrn_reflns_limit_l_min -15
_diffrn_reflns_number 44698
_diffrn_reflns_point_group_measured_fraction_full 0.996
_diffrn_reflns_point_group_measured_fraction_max 0.996
_diffrn_reflns_theta_full 25.014
_diffrn_reflns_theta_max 25.014
_diffrn_reflns_theta_min 2.956
_exptl_absorpt_coefficient_mu 2.132
_exptl_crystal_density_diffrn 1.636
_exptl_crystal_description block
_exptl_crystal_F_000 786
_exptl_transmission_factor_max 0
_refine_diff_density_max 1.438
_refine_diff_density_min -0.776
_refine_diff_density_rms 0.092
_refine_ls_extinction_method none
_refine_ls_goodness_of_fit_ref 1.019
_refine_ls_hydrogen_treatment constr
_refine_ls_matrix_type full
_refine_ls_number_parameters 411
_refine_ls_number_reflns 5699
_refine_ls_number_restraints 24
_refine_ls_restrained_S_all 1.124
_refine_ls_R_factor_all 0.0385
_refine_ls_R_factor_gt 0.0341
_refine_ls_shift/su_max 0.001
_refine_ls_shift/su_mean 0.000
_refine_ls_structure_factor_coef Fsqd
_refine_ls_weighting_details 'w=1/[\s^2^(Fo^2^)+(0.0592P)^2^+3.3771P] where P=(Fo^2^+2Fc^2^)/3'
_refine_ls_weighting_scheme calc
_refine_ls_wR_factor_gt 0.0921
_refine_ls_wR_factor_ref 0.0985
_reflns_Friedel_coverage 0.000
_reflns_number_gt 5239
_reflns_number_total 5699
_reflns_threshold_expression 'I > 2\s(I)'
_cod_data_source_file d4ce00436a2.cif
_cod_data_source_block mo_180804a_0m
_cod_depositor_comments 'Adding full bibliography for 7249087--7249094.cif.'
_cod_database_code 7249087
_shelx_shelxl_version_number 2014/7
_shelx_space_group_comment
;
The symmetry employed for this shelxl refinement is uniquely defined
by the following loop, which should always be used as a source of
symmetry information in preference to the above space-group names.
They are only intended as comments.
;

loop_
_space_group_symop_operation_xyz
'x, y, z'
'-x, -y, -z'

loop_
_atom_site_label
_atom_site_type_symbol
_atom_site_fract_x
_atom_site_fract_y
_atom_site_fract_z
_atom_site_U_iso_or_equiv
_atom_site_adp_type
_atom_site_occupancy
_atom_site_site_symmetry_order
_atom_site_calc_flag
_atom_site_refinement_flags_posn
_atom_site_refinement_flags_adp
_atom_site_refinement_flags_occupancy
_atom_site_disorder_assembly
_atom_site_disorder_group
Gd1 Gd 0.61990(2) 0.34831(2) 0.25733(2) 0.04253(10) Uani 1 1 d . . . . .
O2 O 0.8104(3) 0.3574(3) 0.2205(2) 0.0510(7) Uani 1 1 d . . . . .
O6 O 0.5322(3) 0.4805(3) 0.2892(3) 0.0560(8) Uani 1 1 d . . . . .
O5 O 0.4394(3) 0.2353(3) 0.3208(3) 0.0607(9) Uani 1 1 d . . . . .
O1 O 0.6667(4) 0.4803(4) 0.1285(3) 0.0653(9) Uani 1 1 d . . . . .
O4 O 0.5851(3) 0.1422(3) 0.2351(3) 0.0585(8) Uani 1 1 d . . . . .
N2 N 0.7218(4) 0.3272(3) 0.4475(3) 0.0440(8) Uani 1 1 d . . . . .
N1 N 0.8083(4) 0.5488(3) 0.3805(3) 0.0462(8) Uani 1 1 d . . . . .
O3 O 0.4410(5) 0.2439(4) 0.1012(3) 0.0834(12) Uani 1 1 d . . . . .
C5 C 0.8223(4) 0.4234(4) 0.5187(3) 0.0395(9) Uani 1 1 d . . . . .
C7 C 0.8696(4) 0.5478(4) 0.4815(3) 0.0385(8) Uani 1 1 d . . . . .
C6 C 0.8759(5) 0.4089(4) 0.6203(3) 0.0477(10) Uani 1 1 d . . . . .
H6 H 0.9477 0.4770 0.6670 0.057 Uiso 1 1 calc R U . . .
F8 F 0.9205(6) 0.2891(6) 0.0257(3) 0.1277(19) Uani 1 1 d . . . . .
F9 F 1.0459(4) 0.3875(6) 0.1757(5) 0.148(3) Uani 1 1 d . . . . .
C2 C 0.8239(5) 0.2938(5) 0.6536(4) 0.0550(11) Uani 1 1 d . . . . .
C8 C 0.9683(4) 0.6566(4) 0.5483(4) 0.0474(10) Uani 1 1 d . . . . .
H8 H 1.0095 0.6524 0.6177 0.057 Uiso 1 1 calc R U . . .
C26 C 0.8300(5) 0.3646(5) 0.1318(3) 0.0500(11) Uani 1 1 d . . . . .
F7 F 0.9011(8) 0.2114(6) 0.1609(6) 0.164(3) Uani 1 1 d . . . . .
C4 C 0.6732(5) 0.2165(4) 0.4802(4) 0.0545(11) Uani 1 1 d . . . . .
H4 H 0.6033 0.1490 0.4317 0.065 Uiso 1 1 calc R U . . .
C25 C 0.7836(6) 0.4137(6) 0.0489(4) 0.0649(14) Uani 1 1 d . . . . .
H25 H 0.8039 0.4078 -0.0129 0.078 Uiso 1 1 calc R U . . .
C24 C 0.7060(6) 0.4734(6) 0.0518(4) 0.0655(14) Uani 1 1 d . . . . .
C12 C 0.8442(5) 0.6595(5) 0.3460(4) 0.0593(12) Uani 1 1 d . . . . .
H12 H 0.8022 0.6617 0.2763 0.071 Uiso 1 1 calc R U . . .
C10 C 1.0057(5) 0.7700(4) 0.5130(4) 0.0534(11) Uani 1 1 d . . . . .
C19 C 0.4439(6) 0.4766(5) 0.3237(5) 0.0627(13) Uani 1 1 d . . . . .
C3 C 0.7199(6) 0.1958(5) 0.5813(4) 0.0587(12) Uani 1 1 d . . . . .
H3 H 0.6817 0.1167 0.6002 0.070 Uiso 1 1 calc R U . . .
C1 C 0.8804(8) 0.2772(7) 0.7644(4) 0.0823(18) Uani 1 1 d . . . . .
H1A H 0.9724 0.3379 0.7919 0.123 Uiso 1 1 calc R U . . .
H1B H 0.8726 0.1949 0.7648 0.123 Uiso 1 1 calc R U . . .
H1C H 0.8325 0.2881 0.8077 0.123 Uiso 1 1 calc R U . . .
C11 C 0.9399(6) 0.7695(5) 0.4088(5) 0.0635(13) Uani 1 1 d . . . . .
H11 H 0.9609 0.8442 0.3815 0.076 Uiso 1 1 calc R U . . .
C21 C 0.3576(6) 0.2584(6) 0.3454(6) 0.0753(17) Uani 1 1 d . . . . .
C27 C 0.9248(6) 0.3149(6) 0.1212(4) 0.0637(13) Uani 1 1 d . . . . .
C9 C 1.1114(6) 0.8876(5) 0.5846(5) 0.0745(16) Uani 1 1 d . . . . .
H9A H 1.0863 0.8969 0.6453 0.112 Uiso 1 1 calc R U . . .
H9B H 1.1220 0.9576 0.5474 0.112 Uiso 1 1 calc R U . . .
H9C H 1.1938 0.8839 0.6068 0.112 Uiso 1 1 calc R U . . .
C20 C 0.3534(8) 0.3696(7) 0.3497(8) 0.098(3) Uani 1 1 d . . . . .
H20 H 0.2866 0.3732 0.3711 0.118 Uiso 1 1 calc R U . . .
C14 C 0.4945(6) 0.0450(5) 0.1756(5) 0.0704(15) Uani 1 1 d . . . . .
F5 F 0.6251(8) -0.0575(6) 0.1977(7) 0.176(3) Uani 1 1 d . . . . .
F4 F 0.5199(10) -0.0844(6) 0.3022(7) 0.185(3) Uani 1 1 d . . . . .
C16 C 0.3643(8) 0.1325(8) 0.0616(6) 0.104(3) Uani 1 1 d . . . . .
C15 C 0.3881(8) 0.0331(7) 0.0939(7) 0.109(3) Uani 1 1 d . . . . .
H15 H 0.3274 -0.0463 0.0572 0.131 Uiso 1 1 calc R U . . .
F2 F 0.3205(10) 0.1035(8) 0.4550(8) 0.209(4) Uani 1 1 d . U . . .
C23 C 0.6675(10) 0.5339(11) -0.0398(6) 0.128(4) Uani 1 1 d . . . . .
H23A H 0.5982 0.4710 -0.0969 0.191 Uiso 1 1 calc R U . . .
H23B H 0.7433 0.5816 -0.0627 0.191 Uiso 1 1 calc R U . . .
H23C H 0.6363 0.5882 -0.0189 0.191 Uiso 1 1 calc R U . . .
F3 F 0.2034(8) 0.0522(8) 0.3173(8) 0.205(3) Uani 1 1 d . U . . .
F6 F 0.4187(8) -0.1731(6) 0.1458(8) 0.230(5) Uani 1 1 d . . . . .
C13 C 0.5073(9) -0.0696(6) 0.2003(8) 0.097(2) Uani 1 1 d . . . . .
C18 C 0.4359(9) 0.5962(7) 0.3390(8) 0.106(3) Uani 1 1 d . . . . .
H18A H 0.5047 0.6625 0.3187 0.160 Uiso 1 1 calc R U . . .
H18B H 0.4471 0.6166 0.4120 0.160 Uiso 1 1 calc R U . . .
H18C H 0.3508 0.5855 0.2961 0.160 Uiso 1 1 calc R U . . .
F1 F 0.1854(9) 0.1657(7) 0.4189(9) 0.229(4) Uani 1 1 d . U . . .
C22 C 0.2521(12) 0.1482(10) 0.3731(11) 0.125(3) Uani 1 1 d . U . . .
C17 C 0.2364(12) 0.1115(12) -0.0290(10) 0.194(7) Uani 1 1 d . . . . .
H17A H 0.1832 0.1355 -0.0007 0.291 Uiso 1 1 calc R U . . .
H17B H 0.1862 0.0250 -0.0592 0.291 Uiso 1 1 calc R U . . .
H17C H 0.2615 0.1611 -0.0826 0.291 Uiso 1 1 calc R U . . .

loop_
_atom_site_aniso_label
_atom_site_aniso_U_11
_atom_site_aniso_U_22
_atom_site_aniso_U_33
_atom_site_aniso_U_23
_atom_site_aniso_U_13
_atom_site_aniso_U_12
Gd1 0.03876(14) 0.04980(15) 0.04098(14) 0.00667(9) 0.01229(9) 0.02244(10)
O2 0.0502(17) 0.069(2) 0.0420(17) 0.0140(14) 0.0188(14) 0.0326(16)
O6 0.0521(18) 0.0568(19) 0.072(2) 0.0200(16) 0.0258(17) 0.0323(16)
O5 0.0509(19) 0.0503(18) 0.092(3) 0.0148(17) 0.0350(18) 0.0259(16)
O1 0.069(2) 0.089(3) 0.056(2) 0.0286(19) 0.0243(18) 0.049(2)
O4 0.0541(19) 0.0518(19) 0.065(2) -0.0028(16) 0.0169(17) 0.0220(16)
N2 0.0439(19) 0.0433(19) 0.0447(19) 0.0067(15) 0.0149(16) 0.0197(16)
N1 0.046(2) 0.047(2) 0.048(2) 0.0113(16) 0.0157(16) 0.0232(17)
O3 0.077(3) 0.090(3) 0.068(3) -0.004(2) -0.007(2) 0.044(2)
C5 0.039(2) 0.049(2) 0.042(2) 0.0069(18) 0.0198(17) 0.0264(19)
C7 0.036(2) 0.042(2) 0.045(2) 0.0063(17) 0.0186(17) 0.0208(17)
C6 0.052(2) 0.057(3) 0.038(2) 0.0031(19) 0.0149(19) 0.029(2)
F8 0.160(4) 0.218(6) 0.060(2) -0.006(3) 0.039(3) 0.132(4)
F9 0.071(3) 0.198(6) 0.162(5) -0.084(4) -0.003(3) 0.074(3)
C2 0.069(3) 0.061(3) 0.045(2) 0.011(2) 0.022(2) 0.036(3)
C8 0.042(2) 0.052(3) 0.048(2) 0.0012(19) 0.0193(19) 0.019(2)
C26 0.046(2) 0.057(3) 0.037(2) -0.0017(19) 0.0110(19) 0.017(2)
F7 0.258(8) 0.170(5) 0.210(7) 0.098(5) 0.162(6) 0.173(6)
C4 0.059(3) 0.045(2) 0.053(3) 0.005(2) 0.015(2) 0.021(2)
C25 0.070(3) 0.090(4) 0.039(2) 0.014(2) 0.022(2) 0.039(3)
C24 0.062(3) 0.087(4) 0.047(3) 0.023(3) 0.017(2) 0.035(3)
C12 0.062(3) 0.056(3) 0.056(3) 0.016(2) 0.015(2) 0.026(2)
C10 0.048(3) 0.046(2) 0.067(3) 0.001(2) 0.028(2) 0.017(2)
C19 0.063(3) 0.065(3) 0.079(4) 0.018(3) 0.027(3) 0.044(3)
C3 0.074(3) 0.053(3) 0.057(3) 0.020(2) 0.027(3) 0.033(3)
C1 0.109(5) 0.093(5) 0.046(3) 0.024(3) 0.021(3) 0.051(4)
C11 0.069(3) 0.046(3) 0.079(4) 0.018(2) 0.033(3) 0.024(2)
C21 0.068(4) 0.067(3) 0.115(5) 0.026(3) 0.057(4) 0.035(3)
C27 0.070(3) 0.078(4) 0.051(3) -0.002(3) 0.024(3) 0.038(3)
C9 0.069(3) 0.051(3) 0.091(4) -0.008(3) 0.033(3) 0.012(3)
C20 0.100(5) 0.084(4) 0.170(8) 0.050(5) 0.098(6) 0.061(4)
C14 0.065(3) 0.060(3) 0.074(4) -0.009(3) 0.018(3) 0.021(3)
F5 0.183(7) 0.126(5) 0.257(9) 0.018(5) 0.075(6) 0.100(5)
F4 0.266(10) 0.124(5) 0.183(7) 0.056(5) 0.086(7) 0.097(6)
C16 0.086(5) 0.099(6) 0.084(5) -0.030(4) -0.026(4) 0.039(4)
C15 0.087(5) 0.069(4) 0.120(6) -0.036(4) -0.015(5) 0.021(4)
F2 0.226(7) 0.184(6) 0.239(7) 0.106(6) 0.144(6) 0.073(5)
C23 0.157(8) 0.217(11) 0.081(5) 0.091(6) 0.062(5) 0.133(8)
F3 0.160(6) 0.127(5) 0.263(8) 0.006(5) 0.100(5) -0.007(4)
F6 0.191(7) 0.080(4) 0.294(10) -0.050(5) -0.065(7) 0.040(4)
C13 0.109(6) 0.056(4) 0.114(6) -0.004(4) 0.028(5) 0.032(4)
C18 0.120(6) 0.087(5) 0.167(8) 0.041(5) 0.076(6) 0.076(5)
F1 0.210(6) 0.170(5) 0.422(9) 0.105(6) 0.255(6) 0.095(4)
C22 0.129(6) 0.101(5) 0.188(8) 0.030(5) 0.096(6) 0.062(5)
C17 0.152(10) 0.177(12) 0.171(11) -0.079(10) -0.084(9) 0.086(9)

loop_
_atom_type_symbol
_atom_type_description
_atom_type_scat_dispersion_real
_atom_type_scat_dispersion_imag
_atom_type_scat_source
C C 0.0033 0.0016 'International Tables Vol C Tables 4.2.6.8 and 6.1.1.4'
H H 0.0000 0.0000 'International Tables Vol C Tables 4.2.6.8 and 6.1.1.4'
F F 0.0171 0.0103 'International Tables Vol C Tables 4.2.6.8 and 6.1.1.4'
Gd Gd -0.1653 3.9035 'International Tables Vol C Tables 4.2.6.8 and 6.1.1.4'
N N 0.0061 0.0033 'International Tables Vol C Tables 4.2.6.8 and 6.1.1.4'
O O 0.0106 0.0060 'International Tables Vol C Tables 4.2.6.8 and 6.1.1.4'

loop_
_geom_angle_atom_site_label_1
_geom_angle_atom_site_label_2
_geom_angle_atom_site_label_3
_geom_angle
_geom_angle_site_symmetry_1
_geom_angle_site_symmetry_3
_geom_angle_publ_flag
O4 Gd1 O3 72.98(14) . . ?
O4 Gd1 O5 76.04(12) . . ?
O3 Gd1 O5 76.95(16) . . ?
O4 Gd1 O1 122.40(13) . . ?
O3 Gd1 O1 74.24(16) . . ?
O5 Gd1 O1 137.84(13) . . ?
O4 Gd1 O6 146.24(12) . . ?
O3 Gd1 O6 91.20(14) . . ?
O5 Gd1 O6 71.34(11) . . ?
O1 Gd1 O6 79.13(12) . . ?
O4 Gd1 O2 73.34(12) . . ?
O3 Gd1 O2 105.45(15) . . ?
O5 Gd1 O2 146.84(11) . . ?
O1 Gd1 O2 71.60(11) . . ?
O6 Gd1 O2 140.38(12) . . ?
O4 Gd1 N2 79.37(12) . . ?
O3 Gd1 N2 143.89(15) . . ?
O5 Gd1 N2 74.15(13) . . ?
O1 Gd1 N2 141.55(13) . . ?
O6 Gd1 N2 99.52(12) . . ?
O2 Gd1 N2 87.92(11) . . ?
O4 Gd1 N1 133.21(12) . . ?
O3 Gd1 N1 152.00(15) . . ?
O5 Gd1 N1 114.95(12) . . ?
O1 Gd1 N1 81.24(13) . . ?
O6 Gd1 N1 70.79(12) . . ?
O2 Gd1 N1 78.73(12) . . ?
N2 Gd1 N1 62.65(11) . . ?
C26 O2 Gd1 126.3(3) . . ?
C19 O6 Gd1 138.6(3) . . ?
C21 O5 Gd1 134.8(4) . . ?
C24 O1 Gd1 131.3(4) . . ?
C14 O4 Gd1 133.5(4) . . ?
C4 N2 C5 117.1(4) . . ?
C4 N2 Gd1 119.6(3) . . ?
C5 N2 Gd1 123.3(3) . . ?
C12 N1 C7 117.5(4) . . ?
C12 N1 Gd1 120.3(3) . . ?
C7 N1 Gd1 122.2(3) . . ?
C16 O3 Gd1 135.3(5) . . ?
N2 C5 C6 122.0(4) . . ?
N2 C5 C7 115.8(4) . . ?
C6 C5 C7 122.2(4) . . ?
N1 C7 C8 121.9(4) . . ?
N1 C7 C5 116.1(4) . . ?
C8 C7 C5 122.1(4) . . ?
C5 C6 C2 120.4(4) . . ?
C5 C6 H6 119.8 . . ?
C2 C6 H6 119.8 . . ?
C3 C2 C6 117.6(4) . . ?
C3 C2 C1 121.5(5) . . ?
C6 C2 C1 120.9(5) . . ?
C10 C8 C7 120.7(5) . . ?
C10 C8 H8 119.6 . . ?
C7 C8 H8 119.6 . . ?
O2 C26 C25 129.2(5) . . ?
O2 C26 C27 113.5(4) . . ?
C25 C26 C27 117.2(4) . . ?
N2 C4 C3 124.1(5) . . ?
N2 C4 H4 118.0 . . ?
C3 C4 H4 118.0 . . ?
C26 C25 C24 123.1(5) . . ?
C26 C25 H25 118.5 . . ?
C24 C25 H25 118.5 . . ?
O1 C24 C25 123.8(5) . . ?
O1 C24 C23 116.5(6) . . ?
C25 C24 C23 119.8(6) . . ?
N1 C12 C11 123.0(5) . . ?
N1 C12 H12 118.5 . . ?
C11 C12 H12 118.5 . . ?
C8 C10 C11 116.7(5) . . ?
C8 C10 C9 121.1(5) . . ?
C11 C10 C9 122.2(5) . . ?
O6 C19 C20 123.7(5) . . ?
O6 C19 C18 117.8(5) . . ?
C20 C19 C18 118.5(5) . . ?
C2 C3 C4 118.9(5) . . ?
C2 C3 H3 120.6 . . ?
C4 C3 H3 120.6 . . ?
C2 C1 H1A 109.5 . . ?
C2 C1 H1B 109.5 . . ?
H1A C1 H1B 109.5 . . ?
C2 C1 H1C 109.5 . . ?
H1A C1 H1C 109.5 . . ?
H1B C1 H1C 109.5 . . ?
C12 C11 C10 120.2(5) . . ?
C12 C11 H11 119.9 . . ?
C10 C11 H11 119.9 . . ?
O5 C21 C20 128.2(5) . . ?
O5 C21 C22 113.7(6) . . ?
C20 C21 C22 118.1(6) . . ?
F9 C27 F8 108.6(6) . . ?
F9 C27 F7 102.5(7) . . ?
F8 C27 F7 104.7(6) . . ?
F9 C27 C26 112.6(5) . . ?
F8 C27 C26 115.4(5) . . ?
F7 C27 C26 111.9(5) . . ?
C10 C9 H9A 109.5 . . ?
C10 C9 H9B 109.5 . . ?
H9A C9 H9B 109.5 . . ?
C10 C9 H9C 109.5 . . ?
H9A C9 H9C 109.5 . . ?
H9B C9 H9C 109.5 . . ?
C21 C20 C19 123.0(5) . . ?
C21 C20 H20 118.5 . . ?
C19 C20 H20 118.5 . . ?
O4 C14 C15 127.7(6) . . ?
O4 C14 C13 113.9(6) . . ?
C15 C14 C13 118.3(6) . . ?
O3 C16 C15 124.0(6) . . ?
O3 C16 C17 114.3(8) . . ?
C15 C16 C17 121.7(8) . . ?
C14 C15 C16 124.4(6) . . ?
C14 C15 H15 117.8 . . ?
C16 C15 H15 117.8 . . ?
C24 C23 H23A 109.5 . . ?
C24 C23 H23B 109.5 . . ?
H23A C23 H23B 109.5 . . ?
C24 C23 H23C 109.5 . . ?
H23A C23 H23C 109.5 . . ?
H23B C23 H23C 109.5 . . ?
F6 C13 F4 106.6(9) . . ?
F6 C13 F5 107.0(8) . . ?
F4 C13 F5 99.2(8) . . ?
F6 C13 C14 118.6(8) . . ?
F4 C13 C14 112.2(7) . . ?
F5 C13 C14 111.3(7) . . ?
C19 C18 H18A 109.5 . . ?
C19 C18 H18B 109.5 . . ?
H18A C18 H18B 109.5 . . ?
C19 C18 H18C 109.5 . . ?
H18A C18 H18C 109.5 . . ?
H18B C18 H18C 109.5 . . ?
F3 C22 F1 117.7(11) . . ?
F3 C22 F2 90.7(9) . . ?
F1 C22 F2 98.5(11) . . ?
F3 C22 C21 117.0(10) . . ?
F1 C22 C21 118.7(9) . . ?
F2 C22 C21 106.2(9) . . ?
C16 C17 H17A 109.5 . . ?
C16 C17 H17B 109.5 . . ?
H17A C17 H17B 109.5 . . ?
C16 C17 H17C 109.5 . . ?
H17A C17 H17C 109.5 . . ?
H17B C17 H17C 109.5 . . ?

loop_
_geom_bond_atom_site_label_1
_geom_bond_atom_site_label_2
_geom_bond_distance
_geom_bond_site_symmetry_2
_geom_bond_publ_flag
Gd1 O4 2.347(3) . ?
Gd1 O3 2.354(4) . ?
Gd1 O5 2.357(3) . ?
Gd1 O1 2.358(4) . ?
Gd1 O6 2.359(3) . ?
Gd1 O2 2.397(3) . ?
Gd1 N2 2.552(4) . ?
Gd1 N1 2.580(4) . ?
O2 C26 1.262(5) . ?
O6 C19 1.238(6) . ?
O5 C21 1.244(6) . ?
O1 C24 1.252(7) . ?
O4 C14 1.248(6) . ?
N2 C4 1.332(6) . ?
N2 C5 1.341(6) . ?
N1 C12 1.340(6) . ?
N1 C7 1.341(6) . ?
O3 C16 1.248(9) . ?
C5 C6 1.373(6) . ?
C5 C7 1.495(6) . ?
C7 C8 1.390(6) . ?
C6 C2 1.382(7) . ?
C6 H6 0.9300 . ?
F8 C27 1.290(6) . ?
F9 C27 1.282(7) . ?
C2 C3 1.370(8) . ?
C2 C1 1.497(7) . ?
C8 C10 1.371(7) . ?
C8 H8 0.9300 . ?
C26 C25 1.354(7) . ?
C26 C27 1.530(7) . ?
F7 C27 1.306(8) . ?
C4 C3 1.376(7) . ?
C4 H4 0.9300 . ?
C25 C24 1.410(8) . ?
C25 H25 0.9300 . ?
C24 C23 1.494(8) . ?
C12 C11 1.370(8) . ?
C12 H12 0.9300 . ?
C10 C11 1.389(8) . ?
C10 C9 1.496(7) . ?
C19 C20 1.385(9) . ?
C19 C18 1.512(8) . ?
C3 H3 0.9300 . ?
C1 H1A 0.9600 . ?
C1 H1B 0.9600 . ?
C1 H1C 0.9600 . ?
C11 H11 0.9300 . ?
C21 C20 1.373(9) . ?
C21 C22 1.499(12) . ?
C9 H9A 0.9600 . ?
C9 H9B 0.9600 . ?
C9 H9C 0.9600 . ?
C20 H20 0.9300 . ?
C14 C15 1.366(10) . ?
C14 C13 1.492(10) . ?
F5 C13 1.347(11) . ?
F4 C13 1.344(11) . ?
C16 C15 1.399(12) . ?
C16 C17 1.565(11) . ?
C15 H15 0.9300 . ?
F2 C22 1.430(14) . ?
C23 H23A 0.9600 . ?
C23 H23B 0.9600 . ?
C23 H23C 0.9600 . ?
F3 C22 1.181(12) . ?
F6 C13 1.263(9) . ?
C18 H18A 0.9600 . ?
C18 H18B 0.9600 . ?
C18 H18C 0.9600 . ?
F1 C22 1.209(10) . ?
C17 H17A 0.9600 . ?
C17 H17B 0.9600 . ?
C17 H17C 0.9600 . ?

loop_
_geom_torsion_atom_site_label_1
_geom_torsion_atom_site_label_2
_geom_torsion_atom_site_label_3
_geom_torsion_atom_site_label_4
_geom_torsion
_geom_torsion_site_symmetry_1
_geom_torsion_site_symmetry_2
_geom_torsion_site_symmetry_3
_geom_torsion_site_symmetry_4
_geom_torsion_publ_flag
C4 N2 C5 C6 1.7(6) . . . . ?
Gd1 N2 C5 C6 -179.4(3) . . . . ?
C4 N2 C5 C7 -176.6(4) . . . . ?
Gd1 N2 C5 C7 2.3(5) . . . . ?
C12 N1 C7 C8 -1.0(6) . . . . ?
Gd1 N1 C7 C8 -178.1(3) . . . . ?
C12 N1 C7 C5 177.1(4) . . . . ?
Gd1 N1 C7 C5 -0.1(5) . . . . ?
N2 C5 C7 N1 -1.4(5) . . . . ?
C6 C5 C7 N1 -179.7(4) . . . . ?
N2 C5 C7 C8 176.6(4) . . . . ?
C6 C5 C7 C8 -1.7(6) . . . . ?
N2 C5 C6 C2 -2.3(6) . . . . ?
C7 C5 C6 C2 175.9(4) . . . . ?
C5 C6 C2 C3 1.3(7) . . . . ?
C5 C6 C2 C1 -179.3(5) . . . . ?
N1 C7 C8 C10 0.7(6) . . . . ?
C5 C7 C8 C10 -177.2(4) . . . . ?
Gd1 O2 C26 C25 27.2(7) . . . . ?
Gd1 O2 C26 C27 -155.7(3) . . . . ?
C5 N2 C4 C3 -0.2(7) . . . . ?
Gd1 N2 C4 C3 -179.1(4) . . . . ?
O2 C26 C25 C24 3.2(9) . . . . ?
C27 C26 C25 C24 -173.8(5) . . . . ?
Gd1 O1 C24 C25 -28.0(9) . . . . ?
Gd1 O1 C24 C23 152.6(6) . . . . ?
C26 C25 C24 O1 -4.2(10) . . . . ?
C26 C25 C24 C23 175.2(7) . . . . ?
C7 N1 C12 C11 0.3(7) . . . . ?
Gd1 N1 C12 C11 177.5(4) . . . . ?
C7 C8 C10 C11 0.3(7) . . . . ?
C7 C8 C10 C9 179.7(4) . . . . ?
Gd1 O6 C19 C20 -5.7(11) . . . . ?
Gd1 O6 C19 C18 173.8(5) . . . . ?
C6 C2 C3 C4 0.1(8) . . . . ?
C1 C2 C3 C4 -179.3(5) . . . . ?
N2 C4 C3 C2 -0.8(8) . . . . ?
N1 C12 C11 C10 0.6(9) . . . . ?
C8 C10 C11 C12 -0.9(8) . . . . ?
C9 C10 C11 C12 179.7(5) . . . . ?
Gd1 O5 C21 C20 -5.2(13) . . . . ?
Gd1 O5 C21 C22 174.8(7) . . . . ?
O2 C26 C27 F9 -72.4(7) . . . . ?
C25 C26 C27 F9 105.1(7) . . . . ?
O2 C26 C27 F8 162.1(5) . . . . ?
C25 C26 C27 F8 -20.4(8) . . . . ?
O2 C26 C27 F7 42.5(7) . . . . ?
C25 C26 C27 F7 -140.0(6) . . . . ?
O5 C21 C20 C19 1.4(15) . . . . ?
C22 C21 C20 C19 -178.6(9) . . . . ?
O6 C19 C20 C21 3.9(13) . . . . ?
C18 C19 C20 C21 -175.6(8) . . . . ?
Gd1 O4 C14 C15 7.1(11) . . . . ?
Gd1 O4 C14 C13 -172.2(5) . . . . ?
Gd1 O3 C16 C15 -16.4(15) . . . . ?
Gd1 O3 C16 C17 163.6(8) . . . . ?
O4 C14 C15 C16 1.2(15) . . . . ?
C13 C14 C15 C16 -179.5(9) . . . . ?
O3 C16 C15 C14 3.2(17) . . . . ?
C17 C16 C15 C14 -176.8(11) . . . . ?
O4 C14 C13 F6 178.5(9) . . . . ?
C15 C14 C13 F6 -0.9(14) . . . . ?
O4 C14 C13 F4 53.4(10) . . . . ?
C15 C14 C13 F4 -126.0(9) . . . . ?
O4 C14 C13 F5 -56.7(9) . . . . ?
C15 C14 C13 F5 123.9(9) . . . . ?
O5 C21 C22 F3 -44.3(16) . . . . ?
C20 C21 C22 F3 135.7(12) . . . . ?
O5 C21 C22 F1 164.6(12) . . . . ?
C20 C21 C22 F1 -15.4(18) . . . . ?
O5 C21 C22 F2 55.1(11) . . . . ?
C20 C21 C22 F2 -125.0(9) . . . . ?
